data_2226331
loop_
_publ_author_name
'Kriel, Frederik H.'
'Fernandes, Manuel A.'
'Caddy, Judy'

_publ_section_title
;
 1,2-Bis(diphenylphosphino)-1,2-diethylhydrazine
;
_journal_coeditor_code WN2384
_journal_issue 6
_journal_name_full 'Acta Crystallographica Section E'
_journal_page_first o1270
_journal_paper_doi 10.1107/S1600536810015886
_journal_volume 66
_journal_year 2010
_chemical_formula_iupac 'C28 H30 N2 P2'
_chemical_formula_moiety 'C28 H30 N2 P2'
_chemical_formula_sum 'C28 H30 N2 P2'
_chemical_formula_weight 456.48
_chemical_melting_point 368
_chemical_name_systematic
;
1,2-Bis(diphenylphosphino)-1,2-diethylhydrazine
;
_space_group_IT_number 14
_symmetry_cell_setting monoclinic
_symmetry_space_group_name_Hall '-P 2ybc'
_symmetry_space_group_name_H-M 'P 1 21/c 1'
_atom_sites_solution_hydrogens geom
_atom_sites_solution_primary direct
_atom_sites_solution_secondary difmap
_audit_creation_method SHELXL-97
_cell_angle_alpha 90.00
_cell_angle_beta 108.182(6)
_cell_angle_gamma 90.00
_cell_formula_units_Z 4
_cell_length_a 14.623(5)
_cell_length_b 13.085(4)
_cell_length_c 13.494(4)
_cell_measurement_temperature 173(2)
_cell_volume 2453.1(13)
_computing_cell_refinement 'SAINT-Plus (Bruker, 1999)'
_computing_data_collection 'SMART-NT (Bruker, 1998)'
_computing_data_reduction 'SAINT-Plus (Bruker, 1999)'
_computing_molecular_graphics
;
ORTEP-3 (Farrugia, 1997) and Mercury (Macrae <i>et al.</i>,
2008)
;
_computing_publication_material 'WinGX (Farrugia, 1999)'
_computing_structure_refinement 'SHELXL97 (Sheldrick, 2008)'
_computing_structure_solution 'SHELXS97 (Sheldrick, 2008)'
_diffrn_ambient_temperature 173(2)
_diffrn_measured_fraction_theta_full 0.985
_diffrn_measured_fraction_theta_max 0.985
_diffrn_measurement_device_type 'Bruker SMART 1K CCD area-detector'
_diffrn_measurement_method 'phi and omega scans'
_diffrn_radiation_monochromator graphite
_diffrn_radiation_source 'fine-focus sealed tube'
_diffrn_radiation_type MoK\a
_diffrn_radiation_wavelength 0.71073
_diffrn_reflns_av_R_equivalents 0.0563
_diffrn_reflns_av_sigmaI/netI 0.0769
_diffrn_reflns_limit_h_max 19
_diffrn_reflns_limit_h_min -17
_diffrn_reflns_limit_k_max 17
_diffrn_reflns_limit_k_min -13
_diffrn_reflns_limit_l_max 14
_diffrn_reflns_limit_l_min -17
_diffrn_reflns_number 15744
_diffrn_reflns_theta_full 28.32
_diffrn_reflns_theta_max 28.32
_diffrn_reflns_theta_min 1.47
_exptl_absorpt_coefficient_mu 0.196
_exptl_absorpt_correction_type none
_exptl_crystal_colour colourless
_exptl_crystal_density_diffrn 1.236
_exptl_crystal_density_method 'not measured'
_exptl_crystal_description prismic
_exptl_crystal_F_000 968
_exptl_crystal_size_max 0.44
_exptl_crystal_size_mid 0.17
_exptl_crystal_size_min 0.17
_refine_diff_density_max 0.819
_refine_diff_density_min -0.560
_refine_ls_extinction_method none
_refine_ls_goodness_of_fit_ref 1.020
_refine_ls_hydrogen_treatment constr
_refine_ls_matrix_type full
_refine_ls_number_parameters 289
_refine_ls_number_reflns 6008
_refine_ls_number_restraints 0
_refine_ls_restrained_S_all 1.020
_refine_ls_R_factor_all 0.1097
_refine_ls_R_factor_gt 0.0575
_refine_ls_shift/su_max 0.001
_refine_ls_shift/su_mean 0.000
_refine_ls_structure_factor_coef Fsqd
_refine_ls_weighting_details 'calc w=1/[\s^2^(Fo^2^)+(0.0731P)^2^+1.0514P] where P=(Fo^2^+2Fc^2^)/3'
_refine_ls_weighting_scheme calc
_refine_ls_wR_factor_gt 0.1308
_refine_ls_wR_factor_ref 0.1557
_reflns_number_gt 3774
_reflns_number_total 6008
_reflns_threshold_expression I>2sigma(I)
_cod_data_source_file wn2384.cif
_cod_data_source_block I
_cod_original_sg_symbol_H-M 'P 21/c'
_cod_database_code 2226331
_cod_database_fobs_code 2226331

loop_
_symmetry_equiv_pos_as_xyz
'x, y, z'
'-x, y+1/2, -z+1/2'
'-x, -y, -z'
'x, -y-1/2, z-1/2'

loop_
_atom_site_type_symbol
_atom_site_label
_atom_site_fract_x
_atom_site_fract_y
_atom_site_fract_z
_atom_site_U_iso_or_equiv
_atom_site_adp_type
_atom_site_calc_flag
_atom_site_refinement_flags
_atom_site_occupancy
_atom_site_disorder_assembly
_atom_site_disorder_group
C C1 0.86723(18) 0.1568(2) 0.1440(2) 0.0281(6) Uani d . 1 . .
H H1A 0.9183 0.2055 0.1745 0.034 Uiso calc R 1 . .
H H1B 0.8375 0.1759 0.0716 0.034 Uiso calc R 1 . .
C C2 0.9114(2) 0.0518(2) 0.1476(3) 0.0393(7) Uani d . 1 . .
H H2A 0.9577 0.0529 0.1105 0.059 Uiso calc R 1 . .
H H2B 0.8618 0.0032 0.1157 0.059 Uiso calc R 1 . .
H H2C 0.9426 0.0328 0.2189 0.059 Uiso calc R 1 . .
C C3 0.62250(18) 0.1538(2) 0.1085(2) 0.0281(6) Uani d . 1 . .
H H3A 0.6062 0.1945 0.1607 0.034 Uiso calc R 1 . .
H H3B 0.5718 0.1037 0.0821 0.034 Uiso calc R 1 . .
C C4 0.6258(2) 0.2228(2) 0.0199(2) 0.0398(7) Uani d . 1 . .
H H4A 0.5646 0.2558 -0.0088 0.060 Uiso calc R 1 . .
H H4B 0.6399 0.1829 -0.0332 0.060 Uiso calc R 1 . .
H H4C 0.6749 0.2735 0.0456 0.060 Uiso calc R 1 . .
C C11 0.81426(17) 0.36831(18) 0.27049(19) 0.0227(5) Uani d . 1 . .
C C12 0.81650(19) 0.44196(19) 0.3461(2) 0.0288(6) Uani d . 1 . .
H H12 0.8109 0.4215 0.4099 0.035 Uiso calc R 1 . .
C C13 0.8268(2) 0.5447(2) 0.3280(2) 0.0351(7) Uani d . 1 . .
H H13 0.8286 0.5924 0.3796 0.042 Uiso calc R 1 . .
C C14 0.8345(2) 0.5768(2) 0.2334(2) 0.0351(7) Uani d . 1 . .
H H14 0.8425 0.6457 0.2215 0.042 Uiso calc R 1 . .
C C15 0.8303(2) 0.5057(2) 0.1571(2) 0.0364(7) Uani d . 1 . .
H H15 0.8344 0.5272 0.0929 0.044 Uiso calc R 1 . .
C C16 0.8199(2) 0.4023(2) 0.1743(2) 0.0309(6) Uani d . 1 . .
H H16 0.8168 0.3554 0.1216 0.037 Uiso calc R 1 . .
C C21 0.92822(18) 0.21580(18) 0.39268(19) 0.0236(5) Uani d . 1 . .
C C22 1.00751(19) 0.2724(2) 0.3876(2) 0.0279(6) Uani d . 1 . .
H H22 0.9995 0.3222 0.3363 0.034 Uiso calc R 1 . .
C C23 1.0980(2) 0.2556(2) 0.4579(2) 0.0320(6) Uani d . 1 . .
H H23 1.1505 0.2926 0.4525 0.038 Uiso calc R 1 . .
C C24 1.1104(2) 0.1838(2) 0.5361(2) 0.0358(7) Uani d . 1 . .
H H24 1.1711 0.1735 0.5840 0.043 Uiso calc R 1 . .
C C25 1.0331(2) 0.1275(2) 0.5431(2) 0.0386(7) Uani d . 1 . .
H H25 1.0416 0.0792 0.5958 0.046 Uiso calc R 1 . .
C C26 0.9424(2) 0.1428(2) 0.4716(2) 0.0314(6) Uani d . 1 . .
H H26 0.8906 0.1041 0.4764 0.038 Uiso calc R 1 . .
C C31 0.60617(19) -0.01800(19) 0.2575(2) 0.0257(5) Uani d . 1 . .
C C32 0.6057(2) 0.0375(2) 0.3455(2) 0.0409(8) Uani d . 1 . .
H H32 0.6591 0.0766 0.3805 0.049 Uiso calc R 1 . .
C C33 0.5265(3) 0.0351(2) 0.3814(3) 0.0503(9) Uani d . 1 . .
H H33 0.5271 0.0735 0.4396 0.060 Uiso calc R 1 . .
C C34 0.4471(2) -0.0231(2) 0.3320(2) 0.0401(7) Uani d . 1 . .
H H34 0.3944 -0.0245 0.3567 0.048 Uiso calc R 1 . .
C C35 0.44666(19) -0.0794(2) 0.2454(2) 0.0334(6) Uani d . 1 . .
H H35 0.3937 -0.1199 0.2119 0.040 Uiso calc R 1 . .
C C36 0.52481(18) -0.0760(2) 0.2081(2) 0.0299(6) Uani d . 1 . .
H H36 0.5229 -0.1133 0.1488 0.036 Uiso calc R 1 . .
C C41 0.68240(17) -0.10439(18) 0.1100(2) 0.0233(5) Uani d . 1 . .
C C42 0.67952(19) -0.20902(19) 0.1322(2) 0.0299(6) Uani d . 1 . .
H H42 0.6948 -0.2303 0.2012 0.036 Uiso calc R 1 . .
C C43 0.6543(2) -0.2810(2) 0.0532(2) 0.0353(7) Uani d . 1 . .
H H43 0.6526 -0.3499 0.0695 0.042 Uiso calc R 1 . .
C C44 0.63169(19) -0.2509(2) -0.0500(2) 0.0359(7) Uani d . 1 . .
H H44 0.6137 -0.2992 -0.1031 0.043 Uiso calc R 1 . .
C C45 0.6360(2) -0.1489(2) -0.0735(2) 0.0330(6) Uani d . 1 . .
H H45 0.6217 -0.1285 -0.1427 0.040 Uiso calc R 1 . .
C C46 0.66139(18) -0.07618(19) 0.0055(2) 0.0271(6) Uani d . 1 . .
H H46 0.6644 -0.0077 -0.0115 0.033 Uiso calc R 1 . .
N N1 0.79504(14) 0.16499(15) 0.19838(16) 0.0237(5) Uani d . 1 . .
N N2 0.71357(14) 0.09995(15) 0.15842(16) 0.0229(5) Uani d . 1 . .
P P1 0.80362(5) 0.23470(5) 0.30655(5) 0.02321(17) Uani d . 1 . .
P P2 0.71714(5) -0.01492(5) 0.21993(5) 0.02383(17) Uani d . 1 . .

loop_
_atom_site_aniso_label
_atom_site_aniso_U_11
_atom_site_aniso_U_22
_atom_site_aniso_U_33
_atom_site_aniso_U_12
_atom_site_aniso_U_13
_atom_site_aniso_U_23
C1 0.0266(13) 0.0350(15) 0.0259(14) -0.0074(11) 0.0127(11) -0.0080(11)
C2 0.0296(15) 0.0451(18) 0.0467(19) 0.0033(13) 0.0168(14) -0.0038(14)
C3 0.0241(13) 0.0261(13) 0.0317(15) 0.0017(10) 0.0052(11) 0.0013(11)
C4 0.0381(17) 0.0316(16) 0.0414(18) -0.0010(13) 0.0001(14) 0.0093(13)
C11 0.0218(12) 0.0226(12) 0.0240(13) 0.0010(10) 0.0075(10) -0.0005(10)
C12 0.0335(15) 0.0278(14) 0.0261(14) 0.0001(11) 0.0110(12) -0.0017(11)
C13 0.0374(16) 0.0284(15) 0.0401(18) 0.0025(12) 0.0130(13) -0.0074(12)
C14 0.0343(16) 0.0218(14) 0.0486(19) 0.0028(11) 0.0123(14) 0.0042(13)
C15 0.0464(17) 0.0309(15) 0.0353(16) 0.0004(12) 0.0179(14) 0.0079(12)
C16 0.0396(16) 0.0296(14) 0.0260(14) -0.0013(12) 0.0140(12) -0.0016(11)
C21 0.0308(14) 0.0213(13) 0.0196(13) 0.0007(10) 0.0092(11) -0.0026(10)
C22 0.0324(14) 0.0265(13) 0.0245(14) -0.0024(11) 0.0083(11) 0.0003(11)
C23 0.0305(14) 0.0307(15) 0.0334(15) -0.0024(11) 0.0081(12) -0.0041(12)
C24 0.0369(16) 0.0379(16) 0.0258(15) 0.0073(13) -0.0001(12) -0.0039(12)
C25 0.0533(19) 0.0341(16) 0.0253(15) 0.0074(14) 0.0079(13) 0.0046(12)
C26 0.0436(16) 0.0287(14) 0.0242(14) -0.0019(12) 0.0139(12) 0.0010(11)
C31 0.0328(14) 0.0246(13) 0.0224(13) -0.0014(11) 0.0125(11) 0.0026(10)
C32 0.0508(19) 0.0384(17) 0.0418(18) -0.0200(14) 0.0265(15) -0.0142(14)
C33 0.071(2) 0.0453(19) 0.051(2) -0.0190(17) 0.0426(19) -0.0208(16)
C34 0.0452(18) 0.0382(17) 0.0482(19) -0.0025(14) 0.0308(15) -0.0008(14)
C35 0.0261(14) 0.0415(16) 0.0332(16) -0.0012(12) 0.0101(12) 0.0012(13)
C36 0.0273(14) 0.0402(16) 0.0211(14) 0.0002(11) 0.0062(11) -0.0015(11)
C41 0.0207(12) 0.0237(13) 0.0279(14) 0.0004(10) 0.0111(10) 0.0016(11)
C42 0.0325(15) 0.0263(14) 0.0331(16) 0.0024(11) 0.0136(12) 0.0036(11)
C43 0.0344(15) 0.0205(14) 0.0523(19) -0.0018(11) 0.0153(14) -0.0029(13)
C44 0.0286(15) 0.0364(16) 0.0409(17) -0.0016(12) 0.0080(13) -0.0150(13)
C45 0.0352(15) 0.0358(16) 0.0281(15) 0.0008(12) 0.0098(12) -0.0065(12)
C46 0.0305(14) 0.0223(13) 0.0304(15) 0.0002(10) 0.0122(12) -0.0014(11)
N1 0.0240(11) 0.0265(11) 0.0232(11) -0.0061(9) 0.0110(9) -0.0069(9)
N2 0.0212(10) 0.0203(10) 0.0256(11) -0.0024(8) 0.0051(9) 0.0004(9)
P1 0.0277(3) 0.0231(3) 0.0212(3) -0.0023(3) 0.0112(3) -0.0013(3)
P2 0.0256(3) 0.0242(3) 0.0214(3) -0.0009(3) 0.0069(3) 0.0011(3)

loop_
_atom_type_symbol
_atom_type_description
_atom_type_scat_dispersion_real
_atom_type_scat_dispersion_imag
_atom_type_scat_source
C C 0.0033 0.0016 'International Tables Vol C Tables 4.2.6.8 and 6.1.1.4'
H H 0.0000 0.0000 'International Tables Vol C Tables 4.2.6.8 and 6.1.1.4'
N N 0.0061 0.0033 'International Tables Vol C Tables 4.2.6.8 and 6.1.1.4'
P P 0.1023 0.0942 'International Tables Vol C Tables 4.2.6.8 and 6.1.1.4'

loop_
_geom_angle_atom_site_label_1
_geom_angle_atom_site_label_2
_geom_angle_atom_site_label_3
_geom_angle_site_symmetry_1
_geom_angle_site_symmetry_3
_geom_angle
_geom_angle_publ_flag
N1 C1 C2 . . 114.7(2) ?
N1 C1 H1A . . 108.6 ?
C2 C1 H1A . . 108.6 ?
N1 C1 H1B . . 108.6 ?
C2 C1 H1B . . 108.6 ?
H1A C1 H1B . . 107.6 ?
C1 C2 H2A . . 109.5 ?
C1 C2 H2B . . 109.5 ?
H2A C2 H2B . . 109.5 ?
C1 C2 H2C . . 109.5 ?
H2A C2 H2C . . 109.5 ?
H2B C2 H2C . . 109.5 ?
N2 C3 C4 . . 113.6(2) ?
N2 C3 H3A . . 108.8 ?
C4 C3 H3A . . 108.8 ?
N2 C3 H3B . . 108.8 ?
C4 C3 H3B . . 108.8 ?
H3A C3 H3B . . 107.7 ?
C3 C4 H4A . . 109.5 ?
C3 C4 H4B . . 109.5 ?
H4A C4 H4B . . 109.5 ?
C3 C4 H4C . . 109.5 ?
H4A C4 H4C . . 109.5 ?
H4B C4 H4C . . 109.5 ?
C12 C11 C16 . . 117.6(2) ?
C12 C11 P1 . . 116.66(19) ?
C16 C11 P1 . . 125.7(2) ?
C13 C12 C11 . . 121.4(3) ?
C13 C12 H12 . . 119.3 ?
C11 C12 H12 . . 119.3 ?
C14 C13 C12 . . 120.2(3) ?
C14 C13 H13 . . 119.9 ?
C12 C13 H13 . . 119.9 ?
C15 C14 C13 . . 119.3(3) ?
C15 C14 H14 . . 120.3 ?
C13 C14 H14 . . 120.3 ?
C14 C15 C16 . . 121.0(3) ?
C14 C15 H15 . . 119.5 ?
C16 C15 H15 . . 119.5 ?
C15 C16 C11 . . 120.4(3) ?
C15 C16 H16 . . 119.8 ?
C11 C16 H16 . . 119.8 ?
C22 C21 C26 . . 118.2(2) ?
C22 C21 P1 . . 124.72(19) ?
C26 C21 P1 . . 117.0(2) ?
C23 C22 C21 . . 120.8(2) ?
C23 C22 H22 . . 119.6 ?
C21 C22 H22 . . 119.6 ?
C24 C23 C22 . . 120.1(3) ?
C24 C23 H23 . . 119.9 ?
C22 C23 H23 . . 119.9 ?
C25 C24 C23 . . 120.1(3) ?
C25 C24 H24 . . 120.0 ?
C23 C24 H24 . . 120.0 ?
C24 C25 C26 . . 120.0(3) ?
C24 C25 H25 . . 120.0 ?
C26 C25 H25 . . 120.0 ?
C25 C26 C21 . . 120.7(3) ?
C25 C26 H26 . . 119.6 ?
C21 C26 H26 . . 119.6 ?
C32 C31 C36 . . 117.5(2) ?
C32 C31 P2 . . 117.4(2) ?
C36 C31 P2 . . 124.9(2) ?
C33 C32 C31 . . 120.8(3) ?
C33 C32 H32 . . 119.6 ?
C31 C32 H32 . . 119.6 ?
C34 C33 C32 . . 120.9(3) ?
C34 C33 H33 . . 119.5 ?
C32 C33 H33 . . 119.5 ?
C33 C34 C35 . . 119.1(3) ?
C33 C34 H34 . . 120.5 ?
C35 C34 H34 . . 120.5 ?
C34 C35 C36 . . 120.3(3) ?
C34 C35 H35 . . 119.9 ?
C36 C35 H35 . . 119.9 ?
C35 C36 C31 . . 121.4(3) ?
C35 C36 H36 . . 119.3 ?
C31 C36 H36 . . 119.3 ?
C46 C41 C42 . . 117.5(2) ?
C46 C41 P2 . . 124.53(19) ?
C42 C41 P2 . . 118.0(2) ?
C43 C42 C41 . . 121.2(3) ?
C43 C42 H42 . . 119.4 ?
C41 C42 H42 . . 119.4 ?
C42 C43 C44 . . 120.2(3) ?
C42 C43 H43 . . 119.9 ?
C44 C43 H43 . . 119.9 ?
C45 C44 C43 . . 119.6(3) ?
C45 C44 H44 . . 120.2 ?
C43 C44 H44 . . 120.2 ?
C44 C45 C46 . . 120.4(3) ?
C44 C45 H45 . . 119.8 ?
C46 C45 H45 . . 119.8 ?
C45 C46 C41 . . 121.0(2) ?
C45 C46 H46 . . 119.5 ?
C41 C46 H46 . . 119.5 ?
N2 N1 C1 . . 114.50(19) ?
N2 N1 P1 . . 118.43(15) ?
C1 N1 P1 . . 126.87(16) ?
N1 N2 C3 . . 114.66(19) ?
N1 N2 P2 . . 116.47(15) ?
C3 N2 P2 . . 121.99(16) ?
N1 P1 C11 . . 105.93(11) ?
N1 P1 C21 . . 105.29(11) ?
C11 P1 C21 . . 98.39(11) ?
N2 P2 C41 . . 102.11(11) ?
N2 P2 C31 . . 104.86(11) ?
C41 P2 C31 . . 99.40(11) ?

loop_
_geom_bond_atom_site_label_1
_geom_bond_atom_site_label_2
_geom_bond_site_symmetry_2
_geom_bond_distance
_geom_bond_publ_flag
C1 N1 . 1.465(3) ?
C1 C2 . 1.512(4) ?
C1 H1A . 0.9700 ?
C1 H1B . 0.9700 ?
C2 H2A . 0.9600 ?
C2 H2B . 0.9600 ?
C2 H2C . 0.9600 ?
C3 N2 . 1.471(3) ?
C3 C4 . 1.510(4) ?
C3 H3A . 0.9700 ?
C3 H3B . 0.9700 ?
C4 H4A . 0.9600 ?
C4 H4B . 0.9600 ?
C4 H4C . 0.9600 ?
C11 C12 . 1.396(3) ?
C11 C16 . 1.398(4) ?
C11 P1 . 1.834(3) ?
C12 C13 . 1.383(4) ?
C12 H12 . 0.9300 ?
C13 C14 . 1.380(4) ?
C13 H13 . 0.9300 ?
C14 C15 . 1.374(4) ?
C14 H14 . 0.9300 ?
C15 C16 . 1.390(4) ?
C15 H15 . 0.9300 ?
C16 H16 . 0.9300 ?
C21 C22 . 1.396(4) ?
C21 C26 . 1.397(4) ?
C21 P1 . 1.847(3) ?
C22 C23 . 1.384(4) ?
C22 H22 . 0.9300 ?
C23 C24 . 1.381(4) ?
C23 H23 . 0.9300 ?
C24 C25 . 1.378(4) ?
C24 H24 . 0.9300 ?
C25 C26 . 1.390(4) ?
C25 H25 . 0.9300 ?
C26 H26 . 0.9300 ?
C31 C32 . 1.393(4) ?
C31 C36 . 1.393(4) ?
C31 P2 . 1.846(3) ?
C32 C33 . 1.390(4) ?
C32 H32 . 0.9300 ?
C33 C34 . 1.375(4) ?
C33 H33 . 0.9300 ?
C34 C35 . 1.381(4) ?
C34 H34 . 0.9300 ?
C35 C36 . 1.386(4) ?
C35 H35 . 0.9300 ?
C36 H36 . 0.9300 ?
C41 C46 . 1.395(4) ?
C41 C42 . 1.405(3) ?
C41 P2 . 1.833(3) ?
C42 C43 . 1.383(4) ?
C42 H42 . 0.9300 ?
C43 C44 . 1.385(4) ?
C43 H43 . 0.9300 ?
C44 C45 . 1.378(4) ?
C44 H44 . 0.9300 ?
C45 C46 . 1.391(4) ?
C45 H45 . 0.9300 ?
C46 H46 . 0.9300 ?
N1 N2 . 1.426(3) ?
N1 P1 . 1.692(2) ?
N2 P2 . 1.710(2) ?

loop_
_geom_torsion_atom_site_label_1
_geom_torsion_atom_site_label_2
_geom_torsion_atom_site_label_3
_geom_torsion_atom_site_label_4
_geom_torsion_site_symmetry_1
_geom_torsion_site_symmetry_2
_geom_torsion_site_symmetry_3
_geom_torsion_site_symmetry_4
_geom_torsion
_geom_torsion_publ_flag
C16 C11 C12 C13 . . . . -1.9(4) ?
P1 C11 C12 C13 . . . . 178.3(2) ?
C11 C12 C13 C14 . . . . 0.4(4) ?
C12 C13 C14 C15 . . . . 1.0(4) ?
C13 C14 C15 C16 . . . . -1.0(4) ?
C14 C15 C16 C11 . . . . -0.4(4) ?
C12 C11 C16 C15 . . . . 1.8(4) ?
P1 C11 C16 C15 . . . . -178.4(2) ?
C26 C21 C22 C23 . . . . 1.0(4) ?
P1 C21 C22 C23 . . . . 177.6(2) ?
C21 C22 C23 C24 . . . . -1.7(4) ?
C22 C23 C24 C25 . . . . 1.2(4) ?
C23 C24 C25 C26 . . . . 0.0(4) ?
C24 C25 C26 C21 . . . . -0.6(4) ?
C22 C21 C26 C25 . . . . 0.1(4) ?
P1 C21 C26 C25 . . . . -176.7(2) ?
C36 C31 C32 C33 . . . . -0.5(4) ?
P2 C31 C32 C33 . . . . -177.0(3) ?
C31 C32 C33 C34 . . . . 0.9(5) ?
C32 C33 C34 C35 . . . . -0.3(5) ?
C33 C34 C35 C36 . . . . -0.9(5) ?
C34 C35 C36 C31 . . . . 1.4(4) ?
C32 C31 C36 C35 . . . . -0.7(4) ?
P2 C31 C36 C35 . . . . 175.6(2) ?
C46 C41 C42 C43 . . . . -1.7(4) ?
P2 C41 C42 C43 . . . . -179.7(2) ?
C41 C42 C43 C44 . . . . 0.2(4) ?
C42 C43 C44 C45 . . . . 1.1(4) ?
C43 C44 C45 C46 . . . . -1.0(4) ?
C44 C45 C46 C41 . . . . -0.5(4) ?
C42 C41 C46 C45 . . . . 1.8(4) ?
P2 C41 C46 C45 . . . . 179.7(2) ?
C2 C1 N1 N2 . . . . -60.7(3) ?
C2 C1 N1 P1 . . . . 114.0(2) ?
C1 N1 N2 C3 . . . . -113.0(2) ?
P1 N1 N2 C3 . . . . 71.8(2) ?
C1 N1 N2 P2 . . . . 95.4(2) ?
P1 N1 N2 P2 . . . . -79.8(2) ?
C4 C3 N2 N1 . . . . 57.0(3) ?
C4 C3 N2 P2 . . . . -153.17(19) ?
N2 N1 P1 C11 . . . . -123.59(17) ?
C1 N1 P1 C11 . . . . 61.9(2) ?
N2 N1 P1 C21 . . . . 132.80(17) ?
C1 N1 P1 C21 . . . . -41.7(2) ?
C12 C11 P1 N1 . . . . 176.22(19) ?
C16 C11 P1 N1 . . . . -3.6(3) ?
C12 C11 P1 C21 . . . . -75.2(2) ?
C16 C11 P1 C21 . . . . 105.1(2) ?
C22 C21 P1 N1 . . . . 85.1(2) ?
C26 C21 P1 N1 . . . . -98.2(2) ?
C22 C21 P1 C11 . . . . -24.0(2) ?
C26 C21 P1 C11 . . . . 152.6(2) ?
N1 N2 P2 C41 . . . . -131.64(17) ?
C3 N2 P2 C41 . . . . 79.0(2) ?
N1 N2 P2 C31 . . . . 125.09(17) ?
C3 N2 P2 C31 . . . . -24.3(2) ?
C46 C41 P2 N2 . . . . 0.8(2) ?
C42 C41 P2 N2 . . . . 178.72(19) ?
C46 C41 P2 C31 . . . . 108.3(2) ?
C42 C41 P2 C31 . . . . -73.7(2) ?
C32 C31 P2 N2 . . . . -78.5(2) ?
C36 C31 P2 N2 . . . . 105.2(2) ?
C32 C31 P2 C41 . . . . 176.2(2) ?
C36 C31 P2 C41 . . . . -0.1(3) ?

loop_
_cod_related_entry_id
_cod_related_entry_database
_cod_related_entry_code
1 ChemSpider 24745007
